data_7227197
loop_
_publ_author_name
'Lazi\'c, Anita'
'Tri\<sovi\'c, Nemanja'
'Radovanovi\'c, Lidija'
'Rogan, Jelena'
'Poleti, Dejan'
'Vitnik, \<Zeljko'
'Vitnik, Vesna'
'U\<s\'cumli\'c, Gordana'

_publ_section_title
;
 Towards understanding intermolecular interactions in hydantoin
 derivatives: the case of cycloalkane-5-spirohydantoins tethered with a
 halogenated benzyl moiety
;
_journal_issue 3
_journal_name_full CrystEngComm
_journal_page_first 469
_journal_paper_doi 10.1039/C6CE02210C
_journal_volume 19
_journal_year 2017
_chemical_formula_sum 'C15 H17 Br N2 O2'
_chemical_formula_weight 337.21
_space_group_IT_number 14
_symmetry_cell_setting monoclinic
_symmetry_Int_Tables_number 14
_symmetry_space_group_name_Hall '-P 2yn'
_symmetry_space_group_name_H-M 'P 1 21/n 1'
_atom_sites_solution_hydrogens geom
_audit_creation_date 2016-10-09T10:07:41-00:00
_audit_creation_method 'WinGX routine CIF_UPDATE'
_audit_update_record
;
2016-10-12 deposited with the CCDC.
2016-11-29 downloaded from the CCDC.
;
_cell_angle_alpha 90
_cell_angle_beta 97.49(3)
_cell_angle_gamma 90
_cell_formula_units_Z 4
_cell_length_a 13.505(3)
_cell_length_b 5.9344(12)
_cell_length_c 18.587(4)
_cell_measurement_reflns_used 3876
_cell_measurement_temperature 295(2)
_cell_measurement_theta_max 27.5090
_cell_measurement_theta_min 3.7260
_cell_measurement_wavelength 0.71073
_cell_volume 1476.9(6)
_computing_cell_refinement CrysAlisPro
_computing_data_collection CrysAlisPro
_computing_data_reduction CrysAlisPro
_computing_molecular_graphics MERCURY
_computing_publication_material 'WinGX publication routines (Farrugia, 2012)'
_computing_structure_refinement 'SHELXL-2014/7 (Sheldrick, 2014)'
_computing_structure_solution 'SIR92 (Altomare et al., 1994)'
_diffrn_ambient_temperature 295(2)
_diffrn_detector 'CCD plate'
_diffrn_detector_area_resol_mean 16.3280
_diffrn_detector_type Sapphire3
_diffrn_measured_fraction_theta_full 0.998
_diffrn_measured_fraction_theta_max 0.998
_diffrn_measurement_device 'four-circle diffractometer'
_diffrn_measurement_device_type 'Xcalibur, Sapphire3, Gemini'
_diffrn_measurement_method '\w scans'
_diffrn_radiation_monochromator graphite
_diffrn_radiation_probe x-ray
_diffrn_radiation_source 'Enhance (Mo) X-ray Source'
_diffrn_radiation_type MoK\a
_diffrn_radiation_wavelength 0.71073
_diffrn_reflns_av_R_equivalents 0.08
_diffrn_reflns_av_unetI/netI 0.0439
_diffrn_reflns_Laue_measured_fraction_full 0.998
_diffrn_reflns_Laue_measured_fraction_max 0.998
_diffrn_reflns_limit_h_max 16
_diffrn_reflns_limit_h_min -16
_diffrn_reflns_limit_k_max 7
_diffrn_reflns_limit_k_min -7
_diffrn_reflns_limit_l_max 23
_diffrn_reflns_limit_l_min -23
_diffrn_reflns_number 15743
_diffrn_reflns_point_group_measured_fraction_full 0.998
_diffrn_reflns_point_group_measured_fraction_max 0.998
_diffrn_reflns_theta_full 25.242
_diffrn_reflns_theta_max 26.371
_diffrn_reflns_theta_min 3.521
_diffrn_standards_decay_% 0.0
_exptl_absorpt_coefficient_mu 2.790
_exptl_absorpt_correction_T_max 0.839
_exptl_absorpt_correction_T_min 0.213
_exptl_absorpt_correction_type analytical
_exptl_absorpt_process_details
;
CrysAlisPro, Agilent Technologies,
Version 1.171.37.35 (release 13-08-2014 CrysAlis171 .NET)
(compiled Aug 13 2014,18:06:01)
Analytical numeric absorption correction using a multifaceted crystal
model based on expressions derived by R.C. Clark & J.S. Reid.
(Clark, R. C. & Reid, J. S. (1995). Acta Cryst. A51, 887-897)
Empirical absorption correction using spherical harmonics,
 implemented in SCALE3 ABSPACK scaling algorithm.
;
_exptl_crystal_colour colourless
_exptl_crystal_density_diffrn 1.517
_exptl_crystal_density_method 'not measured'
_exptl_crystal_description prism
_exptl_crystal_F_000 688
_exptl_crystal_size_max 0.8961
_exptl_crystal_size_mid 0.2552
_exptl_crystal_size_min 0.0707
_refine_diff_density_max 0.635
_refine_diff_density_min -1.634
_refine_diff_density_rms 0.21
_refine_ls_extinction_coef 0.392(17)
_refine_ls_extinction_expression Fc^*^=kFc[1+0.001xFc^2^\l^3^/sin(2\q)]^-1/4^
_refine_ls_extinction_method 'SHELXL-2014/7 (Sheldrick 2014'
_refine_ls_goodness_of_fit_ref 1.174
_refine_ls_hydrogen_treatment constr
_refine_ls_matrix_type full
_refine_ls_number_parameters 182
_refine_ls_number_reflns 3025
_refine_ls_number_restraints 0
_refine_ls_restrained_S_all 1.174
_refine_ls_R_factor_all 0.0768
_refine_ls_R_factor_gt 0.0686
_refine_ls_shift/su_max 0.001
_refine_ls_shift/su_mean 0
_refine_ls_structure_factor_coef Fsqd
_refine_ls_weighting_details 'w=1/[\s^2^(Fo^2^)+(0.0993P)^2^+0.2147P] where P=(Fo^2^+2Fc^2^)/3'
_refine_ls_weighting_scheme calc
_refine_ls_wR_factor_gt 0.154
_refine_ls_wR_factor_ref 0.163
_reflns_Friedel_coverage 0
_reflns_number_gt 2557
_reflns_number_total 3025
_reflns_threshold_expression 'I > 2\s(I)'
_cod_data_source_file c6ce02210c2.cif
_cod_data_source_block 6-br_1808
_cod_depositor_comments 'Adding full bibliography for 7227194--7227199.cif.'
_cod_original_cell_volume 1476.9(5)
_cod_original_sg_symbol_H-M 'P 21/n'
_cod_database_code 7227197
_publcif_datablock.id {0f4b2ccd-0390-4567-a588-32225302944e}

loop_
_symmetry_equiv_pos_as_xyz
'x, y, z'
'-x+1/2, y+1/2, -z+1/2'
'-x, -y, -z'
'x-1/2, -y-1/2, z-1/2'

loop_
_atom_site_label
_atom_site_type_symbol
_atom_site_fract_x
_atom_site_fract_y
_atom_site_fract_z
_atom_site_U_iso_or_equiv
_atom_site_adp_type
_atom_site_occupancy
_atom_site_site_symmetry_order
_atom_site_calc_flag
_atom_site_refinement_flags_posn
_atom_site_refinement_flags_adp
C2 C 0.5934(2) 0.1154(5) 0.43163(15) 0.0406(6) Uani 1 1 d . .
C4 C 0.7231(2) 0.3656(6) 0.44363(16) 0.0437(7) Uani 1 1 d . .
C5 C 0.6912(2) 0.3345(5) 0.51794(16) 0.0390(6) Uani 1 1 d . .
C6 C 0.7760(3) 0.2173(6) 0.5662(2) 0.0523(8) Uani 1 1 d . .
H6A H 0.7889 0.0723 0.5452 0.063 Uiso 1 1 calc R U
H6B H 0.8362 0.3073 0.5677 0.063 Uiso 1 1 calc R U
C7 C 0.7524(4) 0.1823(8) 0.6425(2) 0.0738(12) Uani 1 1 d . .
H7A H 0.8102 0.1189 0.672 0.089 Uiso 1 1 calc R U
H7B H 0.6977 0.076 0.6419 0.089 Uiso 1 1 calc R U
C8 C 0.7239(4) 0.4033(10) 0.6757(2) 0.0894(15) Uani 1 1 d . .
H8A H 0.7041 0.3742 0.7232 0.107 Uiso 1 1 calc R U
H8B H 0.7815 0.5023 0.6821 0.107 Uiso 1 1 calc R U
C9 C 0.6397(4) 0.5187(7) 0.6290(3) 0.0789(14) Uani 1 1 d . .
H9A H 0.6266 0.6628 0.6505 0.095 Uiso 1 1 calc R U
H9B H 0.5798 0.4276 0.6276 0.095 Uiso 1 1 calc R U
C10 C 0.6627(3) 0.5574(5) 0.5509(2) 0.0549(8) Uani 1 1 d . .
H10A H 0.6045 0.6202 0.5217 0.066 Uiso 1 1 calc R U
H10B H 0.7172 0.664 0.5513 0.066 Uiso 1 1 calc R U
C11 C 0.6817(3) 0.1836(6) 0.32205(16) 0.0445(7) Uani 1 1 d . .
H11A H 0.664 0.0281 0.3105 0.053 Uiso 1 1 calc R U
H11B H 0.7525 0.2 0.3191 0.053 Uiso 1 1 calc R U
C12 C 0.6249(2) 0.3330(5) 0.26503(16) 0.0386(6) Uani 1 1 d . .
C13 C 0.6166(3) 0.2643(5) 0.19330(19) 0.0474(8) Uani 1 1 d . .
H13 H 0.6434 0.1262 0.1822 0.057 Uiso 1 1 calc R U
C14 C 0.5695(3) 0.3953(6) 0.13797(18) 0.0522(8) Uani 1 1 d . .
H14 H 0.5654 0.3476 0.09 0.063 Uiso 1 1 calc R U
C15 C 0.5284(2) 0.5991(5) 0.15494(17) 0.0451(7) Uani 1 1 d . .
C16 C 0.5354(2) 0.6727(5) 0.2256(2) 0.0491(8) Uani 1 1 d . .
H16 H 0.508 0.8106 0.2363 0.059 Uiso 1 1 calc R U
C17 C 0.5835(2) 0.5397(5) 0.28054(17) 0.0458(7) Uani 1 1 d . .
H17 H 0.5883 0.5888 0.3284 0.055 Uiso 1 1 calc R U
N1 N 0.6047(2) 0.1848(4) 0.50042(14) 0.0444(6) Uani 1 1 d . .
H1 H 0.5656 0.1462 0.5313 0.053 Uiso 1 1 calc R U
N3 N 0.6646(2) 0.2274(4) 0.39615(15) 0.0427(6) Uani 1 1 d . .
O1 O 0.53257(17) -0.0193(4) 0.40187(12) 0.0546(6) Uani 1 1 d . .
O2 O 0.78930(18) 0.4863(5) 0.42826(13) 0.0685(8) Uani 1 1 d . .
Br1 Br 0.46372(3) 0.78027(8) 0.07850(2) 0.0667(3) Uani 1 1 d . .

loop_
_atom_site_aniso_label
_atom_site_aniso_U_11
_atom_site_aniso_U_22
_atom_site_aniso_U_33
_atom_site_aniso_U_23
_atom_site_aniso_U_13
_atom_site_aniso_U_12
C2 0.0433(15) 0.0425(15) 0.0381(15) 0.0007(11) 0.0127(12) -0.0083(12)
C4 0.0438(15) 0.0499(16) 0.0388(15) 0.0057(13) 0.0103(12) -0.0090(13)
C5 0.0396(14) 0.0397(14) 0.0388(15) 0.0015(11) 0.0089(12) -0.0095(11)
C6 0.056(2) 0.0517(18) 0.049(2) 0.0060(13) 0.0054(16) -0.0004(14)
C7 0.096(3) 0.078(3) 0.043(2) 0.0119(18) -0.005(2) -0.009(2)
C8 0.121(4) 0.104(4) 0.045(2) -0.016(2) 0.015(2) -0.038(3)
C9 0.097(3) 0.065(2) 0.084(3) -0.033(2) 0.049(3) -0.019(2)
C10 0.0570(18) 0.0406(16) 0.069(2) -0.0044(15) 0.0165(16) -0.0053(14)
C11 0.0521(16) 0.0502(17) 0.0344(16) 0.0016(12) 0.0175(13) 0.0013(13)
C12 0.0403(14) 0.0419(14) 0.0364(15) -0.0020(11) 0.0149(12) -0.0031(11)
C13 0.062(2) 0.0417(15) 0.0406(18) -0.0045(11) 0.0150(15) 0.0067(13)
C14 0.0640(19) 0.0522(18) 0.0402(16) -0.0064(14) 0.0057(15) 0.0009(15)
C15 0.0403(14) 0.0481(17) 0.0462(16) 0.0002(13) 0.0028(12) -0.0014(12)
C16 0.0494(17) 0.0447(16) 0.0556(19) -0.0060(14) 0.0154(15) 0.0064(13)
C17 0.0526(16) 0.0499(16) 0.0381(15) -0.0088(12) 0.0178(13) -0.0005(13)
N1 0.0474(14) 0.0530(14) 0.0350(13) -0.0031(10) 0.0142(11) -0.0199(11)
N3 0.0467(14) 0.0499(14) 0.0337(13) 0.0029(10) 0.0130(12) -0.0085(10)
O1 0.0614(13) 0.0625(15) 0.0423(12) -0.0103(10) 0.0158(10) -0.0242(11)
O2 0.0655(15) 0.0884(18) 0.0550(15) 0.0070(13) 0.0204(12) -0.0374(14)
Br1 0.0640(4) 0.0645(4) 0.0660(4) 0.00897(16) -0.0120(2) 0.00425(15)

loop_
_atom_type_symbol
_atom_type_description
_atom_type_scat_dispersion_real
_atom_type_scat_dispersion_imag
_atom_type_scat_source
C C 0.0033 0.0016 'International Tables Vol C Tables 4.2.6.8 and 6.1.1.4'
H H 0 0 'International Tables Vol C Tables 4.2.6.8 and 6.1.1.4'
N N 0.0061 0.0033 'International Tables Vol C Tables 4.2.6.8 and 6.1.1.4'
O O 0.0106 0.006 'International Tables Vol C Tables 4.2.6.8 and 6.1.1.4'
Br Br -0.2901 2.4595 'International Tables Vol C Tables 4.2.6.8 and 6.1.1.4'

loop_
_geom_angle_atom_site_label_1
_geom_angle_atom_site_label_2
_geom_angle_atom_site_label_3
_geom_angle
O1 C2 N1 128.4(2)
O1 C2 N3 123.9(3)
N1 C2 N3 107.7(2)
O2 C4 N3 125.6(3)
O2 C4 C5 126.6(3)
N3 C4 C5 107.8(2)
N1 C5 C4 100.6(2)
N1 C5 C6 111.6(2)
C4 C5 C6 108.1(3)
N1 C5 C10 112.1(3)
C4 C5 C10 112.2(3)
C6 C5 C10 111.6(3)
C7 C6 C5 112.4(3)
C7 C6 H6A 109.1
C5 C6 H6A 109.1
C7 C6 H6B 109.1
C5 C6 H6B 109.1
H6A C6 H6B 107.9
C6 C7 C8 111.0(4)
C6 C7 H7A 109.4
C8 C7 H7A 109.4
C6 C7 H7B 109.4
C8 C7 H7B 109.4
H7A C7 H7B 108
C9 C8 C7 111.8(3)
C9 C8 H8A 109.3
C7 C8 H8A 109.3
C9 C8 H8B 109.3
C7 C8 H8B 109.3
H8A C8 H8B 107.9
C8 C9 C10 112.5(3)
C8 C9 H9A 109.1
C10 C9 H9A 109.1
C8 C9 H9B 109.1
C10 C9 H9B 109.1
H9A C9 H9B 107.8
C5 C10 C9 110.0(3)
C5 C10 H10A 109.7
C9 C10 H10A 109.7
C5 C10 H10B 109.7
C9 C10 H10B 109.7
H10A C10 H10B 108.2
N3 C11 C12 115.6(3)
N3 C11 H11A 108.4
C12 C11 H11A 108.4
N3 C11 H11B 108.4
C12 C11 H11B 108.4
H11A C11 H11B 107.4
C13 C12 C17 118.3(3)
C13 C12 C11 118.2(3)
C17 C12 C11 123.5(3)
C14 C13 C12 121.6(3)
C14 C13 H13 119.2
C12 C13 H13 119.2
C13 C14 C15 118.9(3)
C13 C14 H14 120.6
C15 C14 H14 120.6
C16 C15 C14 121.0(3)
C16 C15 Br1 120.1(2)
C14 C15 Br1 118.9(2)
C15 C16 C17 119.4(3)
C15 C16 H16 120.3
C17 C16 H16 120.3
C16 C17 C12 120.8(3)
C16 C17 H17 119.6
C12 C17 H17 119.6
C2 N1 C5 112.8(2)
C2 N1 H1 123.6
C5 N1 H1 123.6
C4 N3 C2 110.7(2)
C4 N3 C11 124.5(2)
C2 N3 C11 124.4(3)

loop_
_geom_bond_atom_site_label_1
_geom_bond_atom_site_label_2
_geom_bond_distance
C2 O1 1.225(4)
C2 N1 1.333(4)
C2 N3 1.403(3)
C4 O2 1.208(4)
C4 N3 1.377(4)
C4 C5 1.511(4)
C5 N1 1.470(4)
C5 C6 1.526(5)
C5 C10 1.528(4)
C6 C7 1.508(5)
C6 H6A 0.97
C6 H6B 0.97
C7 C8 1.521(8)
C7 H7A 0.97
C7 H7B 0.97
C8 C9 1.503(8)
C8 H8A 0.97
C8 H8B 0.97
C9 C10 1.540(6)
C9 H9A 0.97
C9 H9B 0.97
C10 H10A 0.97
C10 H10B 0.97
C11 N3 1.449(4)
C11 C12 1.512(4)
C11 H11A 0.97
C11 H11B 0.97
C12 C13 1.385(4)
C12 C17 1.394(4)
C13 C14 1.377(5)
C13 H13 0.93
C14 C15 1.384(5)
C14 H14 0.93
C15 C16 1.376(5)
C15 Br1 1.901(3)
C16 C17 1.384(5)
C16 H16 0.93
C17 H17 0.93
N1 H1 0.86

loop_
_geom_torsion_atom_site_label_1
_geom_torsion_atom_site_label_2
_geom_torsion_atom_site_label_3
_geom_torsion_atom_site_label_4
_geom_torsion
O2 C4 C5 N1 175.8(3)
N3 C4 C5 N1 -5.5(3)
O2 C4 C5 C6 -67.0(4)
N3 C4 C5 C6 111.7(3)
O2 C4 C5 C10 56.5(5)
N3 C4 C5 C10 -124.8(3)
N1 C5 C6 C7 -71.4(4)
C4 C5 C6 C7 178.8(3)
C10 C5 C6 C7 55.0(4)
C5 C6 C7 C8 -54.5(5)
C6 C7 C8 C9 54.6(5)
C7 C8 C9 C10 -55.3(5)
N1 C5 C10 C9 72.5(4)
C4 C5 C10 C9 -175.1(3)
C6 C5 C10 C9 -53.6(4)
C8 C9 C10 C5 54.5(4)
N3 C11 C12 C13 -163.1(3)
N3 C11 C12 C17 19.1(4)
C17 C12 C13 C14 0.5(5)
C11 C12 C13 C14 -177.4(3)
C12 C13 C14 C15 -1.0(5)
C13 C14 C15 C16 1.0(5)
C13 C14 C15 Br1 179.8(3)
C14 C15 C16 C17 -0.6(5)
Br1 C15 C16 C17 -179.4(2)
C15 C16 C17 C12 0.2(5)
C13 C12 C17 C16 -0.1(4)
C11 C12 C17 C16 177.7(3)
O1 C2 N1 C5 175.4(3)
N3 C2 N1 C5 -5.3(4)
C4 C5 N1 C2 6.6(3)
C6 C5 N1 C2 -107.9(3)
C10 C5 N1 C2 126.1(3)
O2 C4 N3 C2 -178.4(3)
C5 C4 N3 C2 2.9(3)
O2 C4 N3 C11 8.3(5)
C5 C4 N3 C11 -170.4(3)
O1 C2 N3 C4 -179.3(3)
N1 C2 N3 C4 1.4(4)
O1 C2 N3 C11 -5.9(5)
N1 C2 N3 C11 174.7(3)
C12 C11 N3 C4 -93.9(4)
C12 C11 N3 C2 93.6(4)
